data_4002842
loop_
_publ_author_name
'Zhang, Siyuan'
'Zhang, Junxiang'
'Abdelsamie, Maged'
'Shi, Qinqin'
'Zhang, Yadong'
'Parker, Timothy C.'
'Jucov, Evgheni V.'
'Timofeeva, Tatiana V.'
'Amassian, Aram'
'Bazan, Guillermo C.'
'Blakey, Simon B.'
'Barlow, Stephen'
'Marder, Seth R.'

_publ_section_title
;
 Intermediate-Sized Conjugated Donor Molecules for Organic Solar Cells:
 Comparison of Benzodithiophene and Benzobisthiazole-Based Cores
;
_journal_issue 18
_journal_name_full 'Chemistry of Materials'
_journal_page_first 7880
_journal_paper_doi 10.1021/acs.chemmater.7b02665
_journal_volume 29
_journal_year 2017
_chemical_formula_moiety 'C16 H18 N S2'
_chemical_formula_sum 'C16 H20 N S2'
_chemical_formula_weight 290.45
_chemical_name_systematic
;
 4,8-bis(5-(2-ethylhexyl)thiophen-2-yl)-benzo[1,2-d:4,5-d']bis(thiazole) 
;
_space_group_crystal_system triclinic
_space_group_IT_number 2
_space_group_name_Hall '-P 1'
_space_group_name_H-M_alt 'P -1'
_symmetry_space_group_name_Hall '-P 1'
_symmetry_space_group_name_H-M 'P -1'
_atom_sites_solution_hydrogens geom
_atom_sites_solution_primary direct
_atom_sites_solution_secondary difmap
_audit_creation_date 2016-03-14
_audit_creation_method
;
Olex2 1.2
(compiled 2016.02.19 svn.r3266 for OlexSys, GUI svn.r5155)
;
_cell_angle_alpha 94.287(5)
_cell_angle_beta 100.125(5)
_cell_angle_gamma 106.893(5)
_cell_formula_units_Z 2
_cell_length_a 6.213(2)
_cell_length_b 9.183(3)
_cell_length_c 14.383(5)
_cell_measurement_reflns_used 4993
_cell_measurement_temperature 273.1
_cell_measurement_theta_max 31.35
_cell_measurement_theta_min 2.34
_cell_volume 766.0(4)
_computing_cell_refinement 'SAINT v8.27A (Bruker, 2012)'
_computing_data_collection 'Bruker APEX2'
_computing_data_reduction 'SAINT v8.27A (Bruker, 2012)'
_computing_molecular_graphics 'Olex2 (Dolomanov et al., 2009)'
_computing_publication_material 'Olex2 (Dolomanov et al., 2009)'
_computing_structure_refinement 'XL (Sheldrick, 2008)'
_computing_structure_solution 'XS (Sheldrick, 2008)'
_diffrn_ambient_temperature 273.1
_diffrn_measured_fraction_theta_full 0.999
_diffrn_measured_fraction_theta_max 0.999
_diffrn_measurement_device_type 'Bruker APEX-II CCD'
_diffrn_measurement_method '\f and \w scans'
_diffrn_radiation_monochromator graphite
_diffrn_radiation_type MoK\a
_diffrn_radiation_wavelength 0.71073
_diffrn_reflns_av_R_equivalents 0.0351
_diffrn_reflns_av_unetI/netI 0.0326
_diffrn_reflns_limit_h_max 7
_diffrn_reflns_limit_h_min -7
_diffrn_reflns_limit_k_max 11
_diffrn_reflns_limit_k_min -11
_diffrn_reflns_limit_l_max 17
_diffrn_reflns_limit_l_min -17
_diffrn_reflns_number 8767
_diffrn_reflns_theta_full 26.02
_diffrn_reflns_theta_max 26.02
_diffrn_reflns_theta_min 2.34
_diffrn_source 'fine-focus sealed tube'
_diffrn_standards_number 0
_exptl_absorpt_coefficient_mu 0.334
_exptl_absorpt_correction_T_max 0.7464
_exptl_absorpt_correction_T_min 0.6599
_exptl_absorpt_correction_type multi-scan
_exptl_absorpt_process_details
'SADABS-2012/1 (Bruker,2012) was used for absorption correction. wR2(int) was 0.0729 before and 0.0492 after correction. The Ratio of minimum to maximum transmission is 0.8841. The \l/2 correction factor is 0.0015.'
_exptl_crystal_colour yellow
_exptl_crystal_colour_primary yellow
_exptl_crystal_density_diffrn 1.259
_exptl_crystal_density_method 'not measured'
_exptl_crystal_description plate
_exptl_crystal_F_000 310
_exptl_crystal_size_max 0.4
_exptl_crystal_size_mid 0.3
_exptl_crystal_size_min 0.03
_refine_diff_density_max 1.072
_refine_diff_density_min -0.317
_refine_diff_density_rms 0.064
_refine_ls_extinction_method none
_refine_ls_goodness_of_fit_ref 1.003
_refine_ls_hydrogen_treatment constr
_refine_ls_matrix_type full
_refine_ls_number_parameters 172
_refine_ls_number_reflns 3022
_refine_ls_number_restraints 0
_refine_ls_restrained_S_all 1.003
_refine_ls_R_factor_all 0.0683
_refine_ls_R_factor_gt 0.0603
_refine_ls_shift/su_max 0.000
_refine_ls_shift/su_mean 0.000
_refine_ls_structure_factor_coef Fsqd
_refine_ls_weighting_details 'calc w=1/[\s^2^(Fo^2^)+(0.1023P)^2^+0.8276P] where P=(Fo^2^+2Fc^2^)/3'
_refine_ls_weighting_scheme calc
_refine_ls_wR_factor_gt 0.1759
_refine_ls_wR_factor_ref 0.1847
_reflns_number_gt 2599
_reflns_number_total 3022
_reflns_threshold_expression >2sigma(I)
_cod_data_source_file cm7b02665_si_001.cif
_cod_data_source_block jz-7
_cod_depositor_comments 'Adding full bibliography for 4002842.cif.'
_cod_original_cell_volume 766.1(5)
_cod_database_code 4002842
_olex2_refinement_description
;
1. Fixed Uiso
 At 1.2 times of:
  All C(H) groups, All C(H,H) groups
 At 1.5 times of:
  All C(H,H,H) groups
2.a Ternary CH refined with riding coordinates:
 C10(H10)
2.b Secondary CH2 refined with riding coordinates:
 C9(H9A,H9B), C12(H12A,H12B), C15(H15A,H15B)
2.c Me refined with riding coordinates:
 C14(H14A,H14B,H14C), C16(H16A,H16B,H16C)
2.d Aromatic/amide H refined with riding coordinates:
 C1(H1), C6(H6), C7(H7), C11(H11), C13(H13)
;
_olex2_submission_special_instructions 'No special instructions were received'

loop_
_space_group_symop_id
_space_group_symop_operation_xyz
1 'x, y, z'
2 '-x, -y, -z'

loop_
_atom_site_label
_atom_site_type_symbol
_atom_site_fract_x
_atom_site_fract_y
_atom_site_fract_z
_atom_site_U_iso_or_equiv
_atom_site_adp_type
_atom_site_occupancy
_atom_site_calc_flag
_atom_site_refinement_flags_posn
S1 S 0.64348(14) -0.30954(8) 0.40449(6) 0.0534(3) Uani 1 d .
S2 S 0.54088(13) 0.20238(9) 0.35878(6) 0.0512(3) Uani 1 d .
N1 N 0.9700(5) 0.2915(3) 0.48743(19) 0.0490(6) Uani 1 d .
C1 C 0.8444(6) -0.3865(3) 0.4616(3) 0.0610(9) Uani 1 d .
H1 H 0.8195 -0.4919 0.4558 0.073 Uiso 1 calc R
C2 C 0.8254(5) -0.1266(3) 0.45386(18) 0.0350(6) Uani 1 d .
C3 C 0.7873(5) 0.0146(3) 0.44164(17) 0.0334(5) Uani 1 d .
C4 C 0.9729(5) 0.1413(3) 0.49007(18) 0.0356(6) Uani 1 d .
C5 C 0.5756(5) 0.0288(3) 0.38627(18) 0.0361(6) Uani 1 d .
C6 C 0.3712(6) -0.0846(4) 0.3505(2) 0.0498(7) Uani 1 d .
H6 H 0.3498 -0.1871 0.3584 0.060 Uiso 1 calc R
C7 C 0.1968(6) -0.0336(4) 0.3009(2) 0.0523(8) Uani 1 d .
H7 H 0.0510 -0.0990 0.2725 0.063 Uiso 1 calc R
C8 C 0.2607(5) 0.1181(4) 0.2987(2) 0.0472(7) Uani 1 d .
C9 C 0.1154(6) 0.2126(5) 0.2587(3) 0.0606(9) Uani 1 d .
H9A H 0.1198 0.2897 0.3095 0.073 Uiso 1 calc R
H9B H -0.0423 0.1462 0.2394 0.073 Uiso 1 calc R
C10 C 0.1791(7) 0.2928(5) 0.1755(3) 0.0648(10) Uani 1 d .
H10 H 0.3282 0.3708 0.2008 0.078 Uiso 1 calc R
C11 C 0.2158(10) 0.1977(6) 0.0956(3) 0.0893(14) Uani 1 d .
H11 H 0.1676 0.0911 0.0912 0.107 Uiso 1 calc R
C12 C 0.3323(9) 0.2764(7) 0.0217(3) 0.0964(17) Uani 1 d .
H12A H 0.2413 0.3361 -0.0088 0.116 Uiso 1 calc R
H12B H 0.4813 0.3471 0.0530 0.116 Uiso 1 calc R
C13 C 0.3645(16) 0.1678(9) -0.0525(5) 0.154(3) Uani 1 d .
H13 H 0.3136 0.0624 -0.0510 0.185 Uiso 1 calc R
C14 C 0.4734(16) 0.2281(10) -0.1246(5) 0.158(3) Uani 1 d .
H14A H 0.4827 0.1458 -0.1673 0.236 Uiso 1 calc R
H14B H 0.6254 0.2948 -0.0968 0.236 Uiso 1 calc R
H14C H 0.3866 0.2853 -0.1591 0.236 Uiso 1 calc R
C15 C 0.0114(9) 0.3830(6) 0.1436(3) 0.0889(14) Uani 1 d .
H15A H 0.0512 0.4292 0.0880 0.107 Uiso 1 calc R
H15B H -0.1422 0.3107 0.1241 0.107 Uiso 1 calc R
C16 C 0.0054(10) 0.5054(6) 0.2153(5) 0.1032(18) Uani 1 d .
H16A H -0.1039 0.5541 0.1883 0.155 Uiso 1 calc R
H16B H 0.1551 0.5801 0.2339 0.155 Uiso 1 calc R
H16C H -0.0389 0.4612 0.2701 0.155 Uiso 1 calc R

loop_
_atom_site_aniso_label
_atom_site_aniso_U_11
_atom_site_aniso_U_22
_atom_site_aniso_U_33
_atom_site_aniso_U_23
_atom_site_aniso_U_13
_atom_site_aniso_U_12
S1 0.0564(5) 0.0269(4) 0.0674(5) -0.0005(3) -0.0082(4) 0.0126(3)
S2 0.0485(5) 0.0397(4) 0.0717(6) 0.0178(4) 0.0094(4) 0.0227(3)
N1 0.0612(16) 0.0279(11) 0.0568(15) 0.0038(10) 0.0001(12) 0.0197(11)
C1 0.070(2) 0.0262(14) 0.079(2) 0.0006(14) -0.0092(18) 0.0189(14)
C2 0.0448(14) 0.0256(12) 0.0354(13) 0.0033(9) 0.0082(11) 0.0121(10)
C3 0.0446(14) 0.0290(12) 0.0314(12) 0.0064(9) 0.0117(10) 0.0157(10)
C4 0.0469(14) 0.0277(12) 0.0364(13) 0.0059(10) 0.0095(11) 0.0170(11)
C5 0.0477(15) 0.0340(13) 0.0319(12) 0.0071(10) 0.0108(11) 0.0187(11)
C6 0.0531(17) 0.0401(15) 0.0542(17) 0.0056(13) 0.0017(14) 0.0170(13)
C7 0.0468(16) 0.0590(19) 0.0497(17) 0.0063(14) 0.0025(13) 0.0190(14)
C8 0.0486(16) 0.0619(19) 0.0424(15) 0.0168(13) 0.0151(12) 0.0283(14)
C9 0.0570(19) 0.077(2) 0.065(2) 0.0263(18) 0.0172(16) 0.0404(18)
C10 0.080(2) 0.078(2) 0.0515(19) 0.0178(17) 0.0065(17) 0.048(2)
C11 0.122(4) 0.075(3) 0.076(3) 0.015(2) 0.026(3) 0.035(3)
C12 0.083(3) 0.157(5) 0.068(3) 0.056(3) 0.026(2) 0.050(3)
C13 0.212(9) 0.108(5) 0.118(5) -0.002(4) 0.071(6) -0.004(5)
C14 0.186(8) 0.202(9) 0.088(4) 0.007(5) 0.044(5) 0.059(7)
C15 0.102(3) 0.107(4) 0.073(3) 0.023(2) -0.001(2) 0.065(3)
C16 0.097(4) 0.083(3) 0.148(5) 0.025(3) 0.015(3) 0.060(3)

loop_
_atom_type_symbol
_atom_type_description
_atom_type_scat_dispersion_real
_atom_type_scat_dispersion_imag
_atom_type_scat_source
C C 0.0033 0.0016 'International Tables Vol C Tables 4.2.6.8 and 6.1.1.4'
H H 0.0000 0.0000 'International Tables Vol C Tables 4.2.6.8 and 6.1.1.4'
N N 0.0061 0.0033 'International Tables Vol C Tables 4.2.6.8 and 6.1.1.4'
S S 0.1246 0.1234 'International Tables Vol C Tables 4.2.6.8 and 6.1.1.4'

loop_
_geom_angle_atom_site_label_1
_geom_angle_atom_site_label_2
_geom_angle_atom_site_label_3
_geom_angle
_geom_angle_site_symmetry_1
_geom_angle_site_symmetry_3
C1 S1 C2 89.15(14) . .
C8 S2 C5 93.22(14) . .
C1 N1 C4 110.8(3) 2_756 .
N1 C1 S1 117.0(2) 2_756 .
C3 C2 S1 127.6(2) . .
C3 C2 C4 123.8(2) . 2_756
C4 C2 S1 108.54(18) 2_756 .
C2 C3 C4 113.0(2) . .
C2 C3 C5 123.6(2) . .
C4 C3 C5 123.4(2) . .
N1 C4 C2 114.6(2) . 2_756
N1 C4 C3 122.2(2) . .
C3 C4 C2 123.2(2) . 2_756
C3 C5 S2 123.6(2) . .
C6 C5 S2 108.0(2) . .
C6 C5 C3 128.3(3) . .
C5 C6 C7 114.7(3) . .
C8 C7 C6 113.5(3) . .
C7 C8 S2 110.6(2) . .
C7 C8 C9 127.9(3) . .
C9 C8 S2 121.3(3) . .
C8 C9 C10 117.0(3) . .
C9 C10 C15 109.9(3) . .
C11 C10 C9 116.3(4) . .
C11 C10 C15 113.3(3) . .
C10 C11 C12 118.8(5) . .
C13 C12 C11 113.1(5) . .
C14 C13 C12 118.2(7) . .
C16 C15 C10 116.2(4) . .

loop_
_geom_bond_atom_site_label_1
_geom_bond_atom_site_label_2
_geom_bond_distance
_geom_bond_site_symmetry_2
S1 C1 1.724(3) .
S1 C2 1.744(3) .
S2 C5 1.734(3) .
S2 C8 1.722(3) .
N1 C1 1.285(4) 2_756
N1 C4 1.388(3) .
C1 N1 1.285(4) 2_756
C2 C3 1.402(3) .
C2 C4 1.414(4) 2_756
C3 C4 1.409(4) .
C3 C5 1.459(4) .
C4 C2 1.414(4) 2_756
C5 C6 1.372(4) .
C6 C7 1.406(4) .
C7 C8 1.337(5) .
C8 C9 1.499(4) .
C9 C10 1.503(5) .
C10 C11 1.482(6) .
C10 C15 1.540(5) .
C11 C12 1.502(6) .
C12 C13 1.485(9) .
C13 C14 1.399(9) .
C15 C16 1.480(7) .
